data_1551426
loop_
_publ_author_name
'Ren-Wu Huang'
'Yong-Sheng Wei'
'Xi-Yan Dong'
'Xiao-Hui Wu'
'Chen-Xia Du'
'Shuang-Quan Zang'
'Thomas C. W. Mak'

_publ_section_title
;
 Hypersensitive dual-function luminescence switching of a
 silver-chalcogenolate cluster-based metal-organic framework
;
_journal_name_full 'Nature Chemistry'
_journal_page_first 689
_journal_page_last 697
_journal_paper_doi 10.1038/nchem.2718
_journal_volume 9
_journal_year 2017
_chemical_absolute_configuration ad
_chemical_formula_moiety 'C80 H104 Ag12 F12 N8 O6 S8, 1.2(C2 H3 N)'
_chemical_formula_sum 'C82.4 H107.6 Ag12 F12 N9.2 O6 S8'
_chemical_formula_weight 3101.89
_space_group_crystal_system tetragonal
_space_group_IT_number 121
_space_group_name_Hall 'I -4 2'
_space_group_name_H-M_alt 'I -4 2 m'
_atom_sites_solution_hydrogens mixed
_atom_sites_solution_primary direct
_cell_angle_alpha 90
_cell_angle_beta 90
_cell_angle_gamma 90
_cell_formula_units_Z 2
_cell_length_a 17.38140(10)
_cell_length_b 17.38140(10)
_cell_length_c 20.0977(3)
_cell_measurement_reflns_used 12073
_cell_measurement_temperature 210.00(10)
_cell_measurement_theta_max 27.8460
_cell_measurement_theta_min 3.6700
_cell_volume 6071.78(10)
_computing_cell_refinement 'CrysAlisPro 1.171.38.41k (Rigaku OD, 2015)'
_computing_data_collection 'CrysAlisPro 1.171.38.41k (Rigaku OD, 2015)'
_computing_data_reduction 'CrysAlisPro 1.171.38.41k (Rigaku OD, 2015)'
_computing_molecular_graphics 'Olex2 (Dolomanov et al., 2009)'
_computing_publication_material 'Olex2 (Dolomanov et al., 2009)'
_computing_structure_refinement 'ShelXL (Sheldrick, 2015)'
_computing_structure_solution 'ShelXS (Sheldrick, 2008)'
_diffrn_ambient_environment N~2~
_diffrn_ambient_temperature 210.00(10)
_diffrn_detector 'CCD plate'
_diffrn_detector_area_resol_mean 16.2312
_diffrn_detector_type Eos
_diffrn_measured_fraction_theta_full 0.993
_diffrn_measured_fraction_theta_max 0.936
_diffrn_measurement_details
;
List of Runs (angles in degrees, time in seconds):

  # Type    Start    End  Width  t~exp~   \w     \q     \k     \f   Frames
--------------------------------------------------------------------------
  1  \w    -23.00  23.40   0.80    7.50    --  -15.18 -99.00-150.00   58
  2  \w    -24.00  17.60   0.80    7.50    --  -15.18 -99.00  60.00   52
  3  \w     10.00  86.00   0.80    7.50    --   18.07  37.00  60.00   95
  4  \w     50.00  89.20   0.80    7.50    --   18.07 178.00-150.00   49
  5  \w     35.00  90.20   0.80    7.50    --   18.07-178.00 -60.00   69
  6  \w     -1.00  85.40   0.80    7.50    --   18.07  19.00 150.00  108
  7  \w     23.00  64.60   0.80    7.50    --   18.07  57.00-180.00   52
  8  \w     36.00  63.20   0.80    7.50    --   18.07 178.00   0.00   34
  9  \w    -21.00  35.00   0.80    7.50    --   18.07 -57.00 -60.00   70
;
_diffrn_measurement_device 'four-circle diffractometer'
_diffrn_measurement_device_type 'Xcalibur, Eos, Gemini'
_diffrn_measurement_method '\w scans'
_diffrn_orient_matrix_type 'CrysAlisPro convention (1999,Acta A55,543-557)'
_diffrn_orient_matrix_UB_11 0.0151335000
_diffrn_orient_matrix_UB_12 0.0087153000
_diffrn_orient_matrix_UB_13 0.0310512000
_diffrn_orient_matrix_UB_21 -0.0381652000
_diffrn_orient_matrix_UB_22 0.0063412000
_diffrn_orient_matrix_UB_23 0.0116767000
_diffrn_orient_matrix_UB_31 -0.0027703000
_diffrn_orient_matrix_UB_32 -0.0397336000
_diffrn_orient_matrix_UB_33 0.0086792000
_diffrn_radiation_monochromator graphite
_diffrn_radiation_probe x-ray
_diffrn_radiation_type MoK\a
_diffrn_radiation_wavelength 0.71073
_diffrn_reflns_av_R_equivalents 0.0420
_diffrn_reflns_av_unetI/netI 0.0224
_diffrn_reflns_Laue_measured_fraction_full 0.993
_diffrn_reflns_Laue_measured_fraction_max 0.936
_diffrn_reflns_limit_h_max 21
_diffrn_reflns_limit_h_min -20
_diffrn_reflns_limit_k_max 21
_diffrn_reflns_limit_k_min -21
_diffrn_reflns_limit_l_max 23
_diffrn_reflns_limit_l_min -25
_diffrn_reflns_number 29297
_diffrn_reflns_point_group_measured_fraction_full 0.995
_diffrn_reflns_point_group_measured_fraction_max 0.936
_diffrn_reflns_theta_full 25.250
_diffrn_reflns_theta_max 27.100
_diffrn_reflns_theta_min 3.315
_diffrn_source 'fine-focus sealed X-ray tube'
_diffrn_source_type 'Enhance (Mo) X-ray Source'
_exptl_absorpt_coefficient_mu 2.088
_exptl_absorpt_correction_T_max 0.764
_exptl_absorpt_correction_T_min 0.600
_exptl_absorpt_correction_type gaussian
_exptl_absorpt_process_details
;
CrysAlisPro 1.171.38.41k (Rigaku Oxford Diffraction, 2015)
Numerical absorption correction based on gaussian integration over
			a multifaceted crystal model
Empirical absorption correction using spherical harmonics,
 implemented in SCALE3 ABSPACK scaling algorithm.
;
_exptl_crystal_colour colourless
_exptl_crystal_colour_primary colourless
_exptl_crystal_density_diffrn 1.697
_exptl_crystal_description block
_exptl_crystal_F_000 3029
_exptl_crystal_size_max 0.318
_exptl_crystal_size_mid 0.209
_exptl_crystal_size_min 0.153
_refine_diff_density_max 1.477
_refine_diff_density_min -0.621
_refine_diff_density_rms 0.104
_refine_ls_abs_structure_details
;
 Flack x determined using 1273 quotients [(I+)-(I-)]/[(I+)+(I-)]
 (Parsons and Flack (2004), Acta Cryst. A60, s61).
;
_refine_ls_abs_structure_Flack -0.047(17)
_refine_ls_extinction_coef .
_refine_ls_extinction_method none
_refine_ls_goodness_of_fit_ref 1.072
_refine_ls_hydrogen_treatment constr
_refine_ls_matrix_type full
_refine_ls_number_parameters 200
_refine_ls_number_reflns 3293
_refine_ls_number_restraints 62
_refine_ls_restrained_S_all 1.113
_refine_ls_R_factor_all 0.0398
_refine_ls_R_factor_gt 0.0338
_refine_ls_shift/su_max 0.000
_refine_ls_shift/su_mean 0.000
_refine_ls_structure_factor_coef Fsqd
_refine_ls_weighting_details
;
 w=1/[\s^2^(Fo^2^)+(0.0563P)^2^+12.0974P]
 where P=(Fo^2^+2Fc^2^)/3
;
_refine_ls_weighting_scheme calc
_refine_ls_wR_factor_gt 0.0927
_refine_ls_wR_factor_ref 0.0966
_reflns_Friedel_coverage 0.825
_reflns_Friedel_fraction_full 0.998
_reflns_Friedel_fraction_max 0.935
_reflns_number_gt 2992
_reflns_number_total 3293
_reflns_threshold_expression 'I > 2\s(I)'
_cod_data_source_file nchem.2718-s13.cif
_cod_data_source_block ag12bpy_acetonitrile
_cod_original_cell_volume 6071.78(11)
_cod_original_formula_sum 'C82.40 H107.60 Ag12 F12 N9.20 O6 S8'
_cod_database_code 1551426
_chemical_oxdiff_formula C80H104O8N8S8Ag12
_shelx_space_group_comment
;
The symmetry employed for this shelxl refinement is uniquely defined
by the following loop, which should always be used as a source of
symmetry information in preference to the above space-group names.
They are only intended as comments.
;
_reflns_odcompleteness_completeness 99.56
_reflns_odcompleteness_iscentric 1
_reflns_odcompleteness_theta 26.32
_olex2_refinement_description
;
1. Fixed Uiso
 At 1.2 times of:
  All C(H) groups
 At 1.5 times of:
  All C(H,H,H) groups
2. Restrained distances
 C14-N2
 1.15 with sigma of 0.02
 C14-C15
 1.4 with sigma of 0.02
 O1-O2
 2.2 with sigma of 0.01
 C6-C4 = C5-C4
 1.53 with sigma of 0.01
 C7-C8
 1.54 with sigma of 0.01
 F1-C8 \\sim F2B-C8 \\sim F2-C8 \\sim F1B-C8
 with sigma of 0.01
 O2-C7 \\sim C7-O1
 with sigma of 0.01
3. Restrained planarity
 O2, O1, C7, C8
 with sigma of 0.1
4. Uiso/Uaniso restraints and constraints
Uanis(C7) \\sim Ueq, Uanis(F1) \\sim Ueq, Uanis(F1B) \\sim Ueq, Uanis(F2) \\sim
Ueq, Uanis(F2B) \\sim Ueq, Uanis(O1) \\sim Ueq, Uanis(O2) \\sim Ueq: with sigma
of 0.01 and sigma for terminal atoms of 0.02
Uanis(C5) \\sim Ueq: with sigma of 0.003 and sigma for terminal atoms of 0.006
Uanis(O1) = Uanis(O2)
5. Others
 Fixed Sof: Ag2(0.65) Ag2B(0.35) Ag3(0.25) H3A(0.5) H3B(0.5) H3C(0.5) H6A(0.5)
 H6B(0.5) H6C(0.5) O1(0.5) O2(0.25) F1(0.275) F1B(0.225) F2(0.55) F2B(0.45)
 N2(0.15) C14(0.15) C15(0.15) H15A(0.15) H15B(0.15) H15C(0.15)
6.a Riding coordinates:
 C15(H15A,H15B,H15C)
6.b Aromatic/amide H refined with riding coordinates:
 C9(H9), C10(H10), C12(H12), C13(H13)
6.c Idealised Me refined as rotating group:
 C2(H2A,H2B,H2C), C3(H3A,H3B,H3C), C5(H5A,H5B,H5C), C6(H6A,H6B,H6C)
Comments: Several groups, including one of the silver ions, 
trifluoroacetate, one t-butyl mercaptan anion and guest acetonitrile 
molecules, were observed to be disordered. Among them, 
the t-butyl mercaptan anion was not split, but the ADP of C5 
was refined with "ISOR 0.003 0.006". The C-C bond lengths 
in one of the anions were restrained using "DFIX 1.53 0.01". 
For the trifluoroacetate, the fluorine and oxygen atoms 
were split over two equal parts. The geometry was restrained 
using the "SADI" or "DFIX" commands, whereas their thermal 
parameters were restrained using "ISOR 0.01 0.02". In addition, 
the C-CO2 group was restrained in the same plane with
"FLAT". A large electron peak was detected close to Ag2. 
The disordered model obtained by splitting the Ag2 over two 
sites with fixed occupancy ratio of 0.65:0.35 was applied, 
resulting in a better result. The guest acetonitrile was seriously 
disordered due to the high lattice symmetry and the small size 
of the molecule compared with the cavity. Thus, only the 
main part was assigned, as can be observed from the 
difference Fourier map. &#x00A1;&#x00B0;DFIX&#x00A1;&#x00B1; restrained the C-N triple 
bond length to be 1.15 angstroms, and &#x00A1;&#x00B0;DFIX 1.4&#x00A1;&#x00B1; 
restrained the C-C length, with only the isotropic thermal 
parameters being refined for the three atoms.
;

loop_
_space_group_symop_operation_xyz
'x, y, z'
'y, -x, -z'
'-x, -y, z'
'-y, x, -z'
'x, -y, -z'
'-x, y, -z'
'-y, -x, z'
'y, x, z'
'x+1/2, y+1/2, z+1/2'
'y+1/2, -x+1/2, -z+1/2'
'-x+1/2, -y+1/2, z+1/2'
'-y+1/2, x+1/2, -z+1/2'
'x+1/2, -y+1/2, -z+1/2'
'-x+1/2, y+1/2, -z+1/2'
'-y+1/2, -x+1/2, z+1/2'
'y+1/2, x+1/2, z+1/2'

loop_
_atom_site_label
_atom_site_type_symbol
_atom_site_fract_x
_atom_site_fract_y
_atom_site_fract_z
_atom_site_U_iso_or_equiv
_atom_site_adp_type
_atom_site_occupancy
_atom_site_site_symmetry_order
_atom_site_calc_flag
_atom_site_refinement_flags_posn
_atom_site_refinement_flags_adp
_atom_site_refinement_flags_occupancy
_atom_site_disorder_assembly
_atom_site_disorder_group
Ag1 Ag 0.5000 0.5000 0.20384(5) 0.0337(2) Uani 1 4 d S T P . .
Ag2 Ag 0.6613(4) 0.4721(5) 0.1587(3) 0.0469(12) Uani 0.65 1 d . . . A 1
Ag2B Ag 0.6587(7) 0.4704(9) 0.1736(6) 0.0406(15) Uani 0.35 1 d . . . A 2
Ag3 Ag 0.58443(8) 0.5000 0.0000 0.0442(4) Uani 0.5 2 d S T P A .
S1 S 0.40088(9) 0.40088(9) 0.19857(13) 0.0356(5) Uani 1 2 d S T P A .
C1 C 0.3743(5) 0.3743(5) 0.2845(6) 0.055(3) Uani 1 2 d S T P . .
C2 C 0.2880(7) 0.3944(9) 0.2935(7) 0.101(5) Uani 1 1 d . . . . .
H2A H 0.2791 0.4465 0.2796 0.151 Uiso 1 1 calc GR . . . .
H2B H 0.2740 0.3889 0.3395 0.151 Uiso 1 1 calc GR . . . .
H2C H 0.2573 0.3603 0.2669 0.151 Uiso 1 1 calc GR . . . .
C3 C 0.4225(6) 0.4225(6) 0.3306(8) 0.087(5) Uani 1 2 d S T P A .
H3A H 0.4717 0.3985 0.3367 0.130 Uiso 0.5 1 calc GR . . B -1
H3B H 0.3970 0.4270 0.3728 0.130 Uiso 0.5 1 calc GR . . B -1
H3C H 0.4294 0.4727 0.3117 0.130 Uiso 0.5 1 calc GR . . B -1
S2 S 0.60201(11) 0.39799(11) 0.07135(13) 0.0446(6) Uani 1 2 d S T P . .
C4 C 0.6705(5) 0.3295(5) 0.0321(5) 0.057(3) Uani 1 2 d DS T P A .
C5 C 0.7237(8) 0.3739(8) -0.0122(8) 0.114(5) Uani 1 1 d D U . . .
H5A H 0.6946 0.3980 -0.0471 0.170 Uiso 1 1 calc GR . . A .
H5B H 0.7609 0.3396 -0.0313 0.170 Uiso 1 1 calc GR . . . .
H5C H 0.7497 0.4127 0.0134 0.170 Uiso 1 1 calc GR . . . .
C6 C 0.7147(5) 0.2853(5) 0.0850(7) 0.087(5) Uani 1 2 d DS T P . .
H6A H 0.7488 0.3197 0.1079 0.131 Uiso 0.5 1 calc GR . . A -1
H6B H 0.7440 0.2451 0.0643 0.131 Uiso 0.5 1 calc GR . . A -1
H6C H 0.6792 0.2632 0.1161 0.131 Uiso 0.5 1 calc GR . . A -1
O1 O 0.6912(12) 0.4024(8) 0.2692(10) 0.100(6) Uani 0.5 1 d D U . A -1
O2 O 0.626(2) 0.3004(17) 0.2399(17) 0.100(6) Uani 0.25 1 d D U . A -1
C7 C 0.6597(6) 0.3403(6) 0.2798(8) 0.089(5) Uani 1 2 d DS TU P . .
C8 C 0.6889(6) 0.3111(6) 0.3463(8) 0.097(6) Uani 1 2 d DS T P A .
F1 F 0.7425(7) 0.2575(7) 0.3353(15) 0.131(8) Uani 0.55 2 d DS TU P A 1
F1B F 0.6535(13) 0.3465(13) 0.3962(14) 0.145(11) Uani 0.45 2 d DS TU P A 2
F2 F 0.7239(17) 0.3642(15) 0.3825(14) 0.204(12) Uani 0.55 1 d D U . A 1
F2B F 0.7639(9) 0.318(2) 0.3522(18) 0.182(12) Uani 0.45 1 d D U . A 2
N1 N 0.7950(3) 0.4849(4) 0.1662(4) 0.0545(17) Uani 1 1 d . . . . .
C9 C 0.8299(4) 0.5497(5) 0.1494(5) 0.057(2) Uani 1 1 d . . . . .
H9 H 0.7994 0.5913 0.1370 0.068 Uiso 1 1 calc R . . . .
C10 C 0.9105(5) 0.5597(5) 0.1490(5) 0.061(2) Uani 1 1 d . . . . .
H10 H 0.9320 0.6070 0.1380 0.073 Uiso 1 1 calc R . . . .
C11 C 0.9572(4) 0.4972(5) 0.1655(4) 0.0505(17) Uani 1 1 d . . . . .
C12 C 0.9204(5) 0.4285(5) 0.1825(5) 0.055(2) Uani 1 1 d . . . . .
H12 H 0.9492 0.3851 0.1930 0.066 Uiso 1 1 calc R . . . .
C13 C 0.8405(5) 0.4252(5) 0.1836(4) 0.053(2) Uani 1 1 d . . . . .
H13 H 0.8172 0.3796 0.1970 0.064 Uiso 1 1 calc R . . . .
N2 N 1.0000 0.205(4) 0.0000 0.17(3) Uiso 0.3 2 d DS T P . .
C14 C 1.0000 0.270(3) 0.0000 0.091(16) Uiso 0.3 2 d DS T P . .
C15 C 1.0000 0.347(3) 0.0000 0.13(2) Uiso 0.3 2 d DS T P . .
H15A H 1.0403 0.3655 0.0285 0.193 Uiso 0.15 1 d R . . C -1
H15B H 0.9513 0.3655 0.0160 0.193 Uiso 0.15 1 d R . . C -1
H15C H 1.0083 0.3655 -0.0445 0.193 Uiso 0.15 1 d R . . C -1

loop_
_atom_site_aniso_label
_atom_site_aniso_U_11
_atom_site_aniso_U_22
_atom_site_aniso_U_33
_atom_site_aniso_U_23
_atom_site_aniso_U_13
_atom_site_aniso_U_12
Ag1 0.0278(3) 0.0278(3) 0.0454(6) 0.000 0.000 -0.0027(4)
Ag2 0.0332(9) 0.0498(10) 0.058(3) -0.0046(16) 0.0066(14) 0.0019(8)
Ag2B 0.0233(17) 0.0445(17) 0.054(4) -0.006(3) -0.001(2) 0.0043(14)
Ag3 0.0360(7) 0.0483(8) 0.0483(8) 0.0180(8) 0.000 0.000
S1 0.0328(7) 0.0328(7) 0.0413(13) 0.0035(7) 0.0035(7) -0.0061(9)
C1 0.061(5) 0.061(5) 0.043(6) 0.007(3) 0.007(3) -0.023(6)
C2 0.061(7) 0.164(14) 0.077(8) 0.032(8) 0.024(6) -0.023(7)
C3 0.106(8) 0.106(8) 0.048(8) 0.006(5) 0.006(5) -0.047(10)
S2 0.0498(9) 0.0498(9) 0.0341(13) 0.0008(7) -0.0008(7) 0.0128(11)
C4 0.069(5) 0.069(5) 0.032(6) -0.003(3) 0.003(3) 0.019(6)
C5 0.117(7) 0.118(7) 0.105(7) 0.020(6) 0.049(6) 0.028(6)
C6 0.095(9) 0.095(9) 0.073(10) 0.004(4) -0.004(4) 0.058(10)
O1 0.095(8) 0.109(9) 0.095(9) 0.007(7) -0.019(7) 0.000(7)
O2 0.095(8) 0.109(9) 0.095(9) 0.007(7) -0.019(7) 0.000(7)
C7 0.068(5) 0.068(5) 0.129(11) -0.001(6) 0.001(6) 0.009(7)
C8 0.106(9) 0.106(9) 0.078(12) 0.011(6) -0.011(6) 0.039(12)
F1 0.127(10) 0.127(10) 0.139(17) 0.027(10) -0.027(10) 0.020(14)
F1B 0.172(15) 0.172(15) 0.090(16) -0.008(12) 0.008(12) -0.01(2)
F2 0.19(2) 0.26(2) 0.165(17) -0.106(16) -0.094(15) 0.007(17)
F2B 0.099(14) 0.24(2) 0.20(2) 0.04(2) -0.086(15) -0.012(16)
N1 0.033(3) 0.059(4) 0.072(4) 0.003(4) -0.008(3) 0.004(3)
C9 0.036(4) 0.054(5) 0.080(6) 0.014(4) -0.007(4) 0.010(3)
C10 0.040(4) 0.055(5) 0.087(7) 0.017(5) 0.000(4) 0.000(3)
C11 0.033(4) 0.055(4) 0.063(5) -0.003(5) -0.007(3) 0.005(3)
C12 0.038(4) 0.048(5) 0.079(7) 0.002(4) -0.004(4) 0.005(3)
C13 0.040(4) 0.047(4) 0.072(6) 0.001(4) -0.008(4) -0.002(3)

loop_
_atom_type_symbol
_atom_type_description
_atom_type_scat_dispersion_real
_atom_type_scat_dispersion_imag
_atom_type_scat_source
C C 0.0033 0.0016 'International Tables Vol C Tables 4.2.6.8 and 6.1.1.4'
H H 0.0000 0.0000 'International Tables Vol C Tables 4.2.6.8 and 6.1.1.4'
Ag Ag -0.8971 1.1015 'International Tables Vol C Tables 4.2.6.8 and 6.1.1.4'
F F 0.0171 0.0103 'International Tables Vol C Tables 4.2.6.8 and 6.1.1.4'
N N 0.0061 0.0033 'International Tables Vol C Tables 4.2.6.8 and 6.1.1.4'
O O 0.0106 0.0060 'International Tables Vol C Tables 4.2.6.8 and 6.1.1.4'
S S 0.1246 0.1234 'International Tables Vol C Tables 4.2.6.8 and 6.1.1.4'

loop_
_exptl_crystal_face_index_h
_exptl_crystal_face_index_k
_exptl_crystal_face_index_l
_exptl_crystal_face_perp_dist
-2 -23 7 0.1033
2 24 -7 0.1049
2 6 28 0.0820
-2 -5 -29 0.0656
-24 0 -7 0.1082
24 0 7 0.1426

loop_
_geom_angle_atom_site_label_1
_geom_angle_atom_site_label_2
_geom_angle_atom_site_label_3
_geom_angle
_geom_angle_site_symmetry_1
_geom_angle_site_symmetry_3
Ag2 Ag1 Ag2 102.3(3) 8 .
Ag2 Ag1 Ag2 102.3(3) 3_665 7_665
Ag2 Ag1 Ag2 66.6(4) 3_665 8
Ag2 Ag1 Ag2 144.6(3) 3_665 .
Ag2 Ag1 Ag2 144.6(3) 8 7_665
Ag2 Ag1 Ag2 66.6(4) 7_665 .
Ag2B Ag1 Ag2B 107.4(6) 3_665 7_665
Ag2B Ag1 Ag2B 67.1(6) 7_665 .
Ag2B Ag1 Ag2B 155.6(5) 3_665 .
Ag2B Ag1 Ag2B 67.1(6) 3_665 8
Ag2B Ag1 Ag2B 107.4(6) 8 .
Ag2B Ag1 Ag2B 155.6(5) 8 7_665
S1 Ag1 Ag2 55.83(18) . 3_665
S1 Ag1 Ag2 122.36(18) . 8
S1 Ag1 Ag2 55.83(18) . 7_665
S1 Ag1 Ag2 55.83(18) 3_665 .
S1 Ag1 Ag2 55.83(18) 3_665 8
S1 Ag1 Ag2 122.36(18) 3_665 3_665
S1 Ag1 Ag2 122.36(18) . .
S1 Ag1 Ag2 122.36(18) 3_665 7_665
S1 Ag1 Ag2B 55.8(3) 3_665 .
S1 Ag1 Ag2B 122.9(3) 3_665 7_665
S1 Ag1 Ag2B 55.8(3) . 3_665
S1 Ag1 Ag2B 122.9(3) 3_665 3_665
S1 Ag1 Ag2B 122.9(3) . .
S1 Ag1 Ag2B 55.8(3) 3_665 8
S1 Ag1 Ag2B 122.9(3) . 8
S1 Ag1 Ag2B 55.8(3) . 7_665
S1 Ag1 S1 175.03(13) . 3_665
Ag1 Ag2 Ag2 56.71(18) . 7_665
S1 Ag2 Ag1 51.29(14) 3_665 .
S1 Ag2 Ag2 107.95(19) 3_665 7_665
S2 Ag2 Ag1 84.6(2) . .
S2 Ag2 Ag2 47.11(18) . 7_665
S2 Ag2 S1 120.2(3) . 3_665
S2 Ag2 O1 117.5(5) . .
O1 Ag2 Ag1 90.2(5) . .
O1 Ag2 Ag2 79.1(4) . 7_665
O1 Ag2 S1 102.6(5) . 3_665
N1 Ag2 Ag1 153.8(4) . .
N1 Ag2 Ag2 140.3(3) . 7_665
N1 Ag2 S1 108.3(4) . 3_665
N1 Ag2 S2 121.5(4) . .
N1 Ag2 O1 77.8(5) . .
Ag1 Ag2B Ag2B 56.4(3) . 7_665
S1 Ag2B Ag1 53.4(2) 3_665 .
S1 Ag2B Ag2B 109.7(3) 3_665 7_665
S1 Ag2B S2 115.6(5) 3_665 .
S2 Ag2B Ag1 83.7(4) . .
S2 Ag2B Ag2B 52.4(3) . 7_665
O1 Ag2B Ag1 98.6(7) . .
O1 Ag2B S1 112.8(7) . 3_665
O1 Ag2B S2 119.9(7) . .
O1 Ag2B N1 82.2(7) . .
N1 Ag2B Ag1 161.4(7) . .
N1 Ag2B Ag2B 140.9(4) . 7_665
N1 Ag2B S1 109.1(6) . 3_665
N1 Ag2B S2 112.2(5) . .
Ag3 Ag3 Ag3 45.0 2_565 3_665
Ag3 Ag3 Ag3 45.0 4_655 3_665
Ag3 Ag3 Ag3 90.0 2_565 4_655
Ag3 Ag3 S2 63.19(4) 2_565 .
Ag3 Ag3 S2 129.71(7) 2_565 4_655
Ag3 Ag3 S2 63.19(4) 4_655 4_655
Ag3 Ag3 S2 129.71(7) 4_655 .
S2 Ag3 Ag3 97.63(6) . 3_665
S2 Ag3 Ag3 97.63(6) 4_655 3_665
S2 Ag3 S2 164.73(11) 4_655 .
Ag1 S1 Ag2 72.88(19) . 3_665
Ag1 S1 Ag2 72.88(19) . 7_665
Ag1 S1 Ag2B 70.8(3) . 3_665
Ag1 S1 Ag2B 70.8(3) . 7_665
Ag2 S1 Ag2 128.2(4) 7_665 3_665
Ag2B S1 Ag2B 133.8(6) 3_665 7_665
C1 S1 Ag1 108.2(4) . .
C1 S1 Ag2 113.50(18) . 3_665
C1 S1 Ag2 113.50(18) . 7_665
C1 S1 Ag2B 107.8(3) . 7_665
C1 S1 Ag2B 107.8(3) . 3_665
C2 C1 S1 107.1(7) 8 .
C2 C1 S1 107.1(7) . .
C2 C1 C2 114.9(14) 8 .
C3 C1 S1 107.3(9) . .
C3 C1 C2 110.0(9) . .
C3 C1 C2 110.0(9) . 8
C1 C2 H2A 109.5 . .
C1 C2 H2B 109.5 . .
C1 C2 H2C 109.5 . .
H2A C2 H2B 109.5 . .
H2A C2 H2C 109.5 . .
H2B C2 H2C 109.5 . .
C1 C3 H3A 109.5 . .
C1 C3 H3B 109.5 . .
C1 C3 H3C 109.5 . .
H3A C3 H3B 109.5 . .
H3A C3 H3C 109.5 . .
H3B C3 H3C 109.5 . .
Ag2 S2 Ag2 85.8(4) 7_665 .
Ag2B S2 Ag2B 75.1(6) 7_665 .
Ag3 S2 Ag2 135.5(2) . 7_665
Ag3 S2 Ag2 95.7(2) 2_565 7_665
Ag3 S2 Ag2 135.5(2) 2_565 .
Ag3 S2 Ag2 95.7(2) . .
Ag3 S2 Ag2B 99.8(3) . .
Ag3 S2 Ag2B 99.8(3) 2_565 7_665
Ag3 S2 Ag2B 136.0(3) . 7_665
Ag3 S2 Ag2B 136.0(3) 2_565 .
Ag3 S2 Ag3 53.62(9) 2_565 .
C4 S2 Ag2 112.1(3) . 7_665
C4 S2 Ag2 112.1(3) . .
C4 S2 Ag2B 113.7(4) . 7_665
C4 S2 Ag2B 113.7(4) . .
C4 S2 Ag3 108.3(3) . .
C4 S2 Ag3 108.3(3) . 2_565
C5 C4 S2 108.5(8) 7_665 .
C5 C4 S2 108.5(8) . .
C5 C4 C5 106.4(16) 7_665 .
C5 C4 C6 111.4(9) . .
C5 C4 C6 111.4(9) 7_665 .
C6 C4 S2 110.6(8) . .
C4 C5 H5A 109.5 . .
C4 C5 H5B 109.5 . .
C4 C5 H5C 109.5 . .
H5A C5 H5B 109.5 . .
H5A C5 H5C 109.5 . .
H5B C5 H5C 109.5 . .
C4 C6 H6A 109.5 . .
C4 C6 H6B 109.5 . .
C4 C6 H6C 109.5 . .
H6A C6 H6B 109.5 . .
H6A C6 H6C 109.5 . .
H6B C6 H6C 109.5 . .
C7 O1 Ag2 118.0(13) . .
C7 O1 Ag2B 118.7(14) . .
C7 O2 Ag2 129(2) . 7_665
C7 O2 Ag2B 125(3) . 7_665
O1 C7 C8 107.2(12) . .
O2 C7 O1 127(2) . .
O2 C7 C8 123.6(19) . .
F1 C8 C7 108.7(17) . .
F1B C8 C7 110.8(19) . .
F2 C8 C7 113.9(16) 7_665 .
F2 C8 C7 113.9(16) . .
F2 C8 F1 104.9(16) 7_665 .
F2 C8 F1 104.9(16) . .
F2 C8 F2 110(3) 7_665 .
F2B C8 C7 112.3(16) 7_665 .
F2B C8 C7 112.3(16) . .
F2B C8 F1B 110(2) . .
F2B C8 F1B 110(2) 7_665 .
F2B C8 F2B 100(3) . 7_665
C9 N1 Ag2 121.3(5) . .
C9 N1 Ag2B 124.1(6) . .
C9 N1 C13 116.8(7) . .
C13 N1 Ag2 121.7(6) . .
C13 N1 Ag2B 119.0(6) . .
N1 C9 H9 117.9 . .
N1 C9 C10 124.1(8) . .
C10 C9 H9 117.9 . .
C9 C10 H10 120.6 . .
C11 C10 C9 118.7(8) . .
C11 C10 H10 120.6 . .
C10 C11 C11 121.9(9) . 3_765
C12 C11 C10 117.1(7) . .
C12 C11 C11 121.0(9) . 3_765
C11 C12 H12 120.1 . .
C13 C12 C11 119.8(8) . .
C13 C12 H12 120.1 . .
N1 C13 C12 123.3(8) . .
N1 C13 H13 118.3 . .
C12 C13 H13 118.3 . .
N2 C14 C15 180.0 . .
C14 C15 H15A 109.5 . .
C14 C15 H15B 109.5 . .
C14 C15 H15C 109.5 . .
H15A C15 H15B 109.5 . .
H15A C15 H15C 109.5 . .
H15B C15 H15C 109.5 . .

loop_
_geom_bond_atom_site_label_1
_geom_bond_atom_site_label_2
_geom_bond_distance
_geom_bond_site_symmetry_2
Ag1 Ag2 2.987(7) 8
Ag1 Ag2 2.987(7) 7_665
Ag1 Ag2 2.987(7) .
Ag1 Ag2 2.987(7) 3_665
Ag1 Ag2B 2.871(12) 3_665
Ag1 Ag2B 2.871(12) .
Ag1 Ag2B 2.871(12) 8
Ag1 Ag2B 2.871(12) 7_665
Ag1 S1 2.439(2) .
Ag1 S1 2.439(2) 3_665
Ag2 Ag2 3.279(17) 7_665
Ag2 S1 2.586(9) 3_665
Ag2 S2 2.409(8) .
Ag2 O1 2.58(2) .
Ag2 N1 2.338(10) .
Ag2B Ag2B 3.17(3) 7_665
Ag2B S1 2.515(14) 3_665
Ag2B S2 2.604(14) .
Ag2B O1 2.33(2) .
Ag2B N1 2.387(14) .
Ag3 Ag3 2.075(2) 4_655
Ag3 Ag3 2.075(2) 2_565
Ag3 Ag3 2.935(3) 3_665
Ag3 S2 2.301(2) .
Ag3 S2 2.301(2) 4_655
S1 Ag2 2.586(9) 3_665
S1 Ag2 2.586(9) 7_665
S1 Ag2B 2.515(14) 3_665
S1 Ag2B 2.515(14) 7_665
S1 C1 1.847(11) .
C1 C2 1.552(13) 8
C1 C2 1.552(13) .
C1 C3 1.50(2) .
C2 H2A 0.9600 .
C2 H2B 0.9600 .
C2 H2C 0.9600 .
C3 H3A 0.9600 .
C3 H3B 0.9600 .
C3 H3C 0.9600 .
S2 Ag2 2.409(8) 7_665
S2 Ag2B 2.604(14) 7_665
S2 Ag3 2.301(2) 2_565
S2 C4 1.859(12) .
C4 C5 1.499(10) 7_665
C4 C5 1.499(10) .
C4 C6 1.519(11) .
C5 H5A 0.9600 .
C5 H5B 0.9600 .
C5 H5C 0.9600 .
C6 H6A 0.9600 .
C6 H6B 0.9600 .
C6 H6C 0.9600 .
O1 C7 1.228(13) .
O2 Ag2 2.45(4) 7_665
O2 Ag2B 2.25(4) 7_665
O2 C7 1.213(14) .
C7 C8 1.518(13) .
C8 F1 1.337(14) .
C8 F1B 1.327(14) .
C8 F2 1.323(13) .
C8 F2 1.323(13) 7_665
C8 F2B 1.315(13) 7_665
C8 F2B 1.315(13) .
N1 C9 1.324(11) .
N1 C13 1.350(10) .
C9 H9 0.9300 .
C9 C10 1.412(12) .
C10 H10 0.9300 .
C10 C11 1.397(12) .
C11 C11 1.490(12) 3_765
C11 C12 1.396(12) .
C12 H12 0.9300 .
C12 C13 1.390(12) .
C13 H13 0.9300 .
N2 C14 1.12(3) .
C14 C15 1.35(3) .
C15 H15A 0.9600 .
C15 H15B 0.9600 .
C15 H15C 0.9600 .

loop_
_geom_torsion_atom_site_label_1
_geom_torsion_atom_site_label_2
_geom_torsion_atom_site_label_3
_geom_torsion_atom_site_label_4
_geom_torsion
_geom_torsion_site_symmetry_1
_geom_torsion_site_symmetry_2
_geom_torsion_site_symmetry_3
_geom_torsion_site_symmetry_4
Ag1 S1 C1 C2 118.1(8) . . . .
Ag1 S1 C1 C2 -118.1(8) . . . 8
Ag1 S1 C1 C3 0.000(2) . . . .
Ag2 S1 C1 C2 -163.1(8) 7_665 . . .
Ag2 S1 C1 C2 39.3(10) 3_665 . . .
Ag2 S1 C1 C2 -39.3(10) 7_665 . . 8
Ag2 S1 C1 C2 163.1(8) 3_665 . . 8
Ag2 S1 C1 C3 -78.8(3) 3_665 . . .
Ag2 S1 C1 C3 78.8(3) 7_665 . . .
Ag2 S2 C4 C5 -169.7(9) 7_665 . . .
Ag2 S2 C4 C5 -75.1(10) . . . .
Ag2 S2 C4 C5 75.1(10) 7_665 . . 7_665
Ag2 S2 C4 C5 169.7(9) . . . 7_665
Ag2 S2 C4 C6 -47.3(2) 7_665 . . .
Ag2 S2 C4 C6 47.3(2) . . . .
Ag2 O1 C7 O2 14(3) . . . .
Ag2 O1 C7 C8 178.3(11) . . . .
Ag2 O2 C7 O1 -48(4) 7_665 . . .
Ag2 O2 C7 C8 150(2) 7_665 . . .
Ag2 N1 C9 C10 -176.1(9) . . . .
Ag2 N1 C13 C12 173.7(7) . . . .
Ag2B S1 C1 C2 -43.0(10) 7_665 . . 8
Ag2B S1 C1 C2 -166.8(8) 7_665 . . .
Ag2B S1 C1 C2 43.0(10) 3_665 . . .
Ag2B S1 C1 C2 166.8(8) 3_665 . . 8
Ag2B S1 C1 C3 -75.1(3) 3_665 . . .
Ag2B S1 C1 C3 75.1(3) 7_665 . . .
Ag2B S2 C4 C5 80.7(10) 7_665 . . 7_665
Ag2B S2 C4 C5 164.1(9) . . . 7_665
Ag2B S2 C4 C5 -164.1(9) 7_665 . . .
Ag2B S2 C4 C5 -80.7(10) . . . .
Ag2B S2 C4 C6 -41.7(4) 7_665 . . .
Ag2B S2 C4 C6 41.7(4) . . . .
Ag2B O1 C7 O2 18(3) . . . .
Ag2B O1 C7 C8 -177.5(12) . . . .
Ag2B O2 C7 O1 -53(4) 7_665 . . .
Ag2B O2 C7 C8 145(2) 7_665 . . .
Ag2B N1 C9 C10 175.9(9) . . . .
Ag2B N1 C13 C12 -178.5(8) . . . .
Ag3 S2 C4 C5 -86.0(9) . . . 7_665
Ag3 S2 C4 C5 86.0(9) 2_565 . . .
Ag3 S2 C4 C5 -29.2(9) 2_565 . . 7_665
Ag3 S2 C4 C5 29.2(9) . . . .
Ag3 S2 C4 C6 151.63(7) . . . .
Ag3 S2 C4 C6 -151.63(7) 2_565 . . .
O1 C7 C8 F1 -101.3(14) . . . .
O1 C7 C8 F1B 78.7(14) . . . .
O1 C7 C8 F2 142(2) . . . 7_665
O1 C7 C8 F2 15(3) . . . .
O1 C7 C8 F2B -45(3) . . . .
O1 C7 C8 F2B -157(2) . . . 7_665
O2 C7 C8 F1 64(2) . . . .
O2 C7 C8 F1B -116(2) . . . .
O2 C7 C8 F2 -52(3) . . . 7_665
O2 C7 C8 F2 -180(3) . . . .
O2 C7 C8 F2B 120(3) . . . .
O2 C7 C8 F2B 8(3) . . . 7_665
N1 C9 C10 C11 1.9(17) . . . .
C9 N1 C13 C12 -2.1(14) . . . .
C9 C10 C11 C11 179.3(8) . . . 3_765
C9 C10 C11 C12 -1.0(15) . . . .
C10 C11 C12 C13 -1.2(14) . . . .
C11 C11 C12 C13 178.5(7) 3_765 . . .
C11 C12 C13 N1 2.9(15) . . . .
C13 N1 C9 C10 -0.3(16) . . . .

loop_
_exptl_oxdiff_crystal_face_indexfrac_h
_exptl_oxdiff_crystal_face_indexfrac_k
_exptl_oxdiff_crystal_face_indexfrac_l
_exptl_oxdiff_crystal_face_x
_exptl_oxdiff_crystal_face_y
_exptl_oxdiff_crystal_face_z
-2.0000 -23.0000 7.0002 -0.0134 0.0122 0.9802
2.0000 24.0000 -7.0002 0.0221 -0.0059 -1.0199
2.0000 6.0000 27.9998 0.9520 0.2887 -0.0009
-2.0000 -5.0000 -28.9999 -0.9743 -0.2940 -0.0475
-24.0000 -0.0000 -7.0000 -0.5806 0.8342 0.0057
24.0000 0.0000 7.0000 0.5806 -0.8342 -0.0057
